data_7100491
loop_
_publ_author_name
'Archan Dey'
'Gautam R. Desiraju'

_publ_section_title
;
Correlation between molecular
dipole moment and centrosymmetry
in some crystalline diphenyl ethers.
;
_journal_name_full 'Chemical Communications'
_journal_paper_doi 10.1039/b502516h
_journal_year 2005
_chemical_formula_moiety 'C14 H11 N O'
_chemical_formula_sum 'C14 H11 N O'
_chemical_formula_weight 209.24
_chemical_melting_point 343
_chemical_name_common 4-(4-Methylphenoxy)benzonitrile
_space_group_IT_number 14
_symmetry_cell_setting monoclinic
_symmetry_space_group_name_Hall '-P 2ybc'
_symmetry_space_group_name_H-M 'P 1 21/c 1'
_cell_angle_alpha 90.00
_cell_angle_beta 92.477(2)
_cell_angle_gamma 90.00
_cell_formula_units_Z 4
_cell_length_a 12.5167(19)
_cell_length_b 6.7036(10)
_cell_length_c 13.680(2)
_cell_measurement_temperature 298(2)
_cell_volume 1146.8(3)
_diffrn_ambient_temperature 298(2)
_exptl_crystal_density_diffrn 1.212
_cod_depositor_comments
;
The following automatic conversions were performed:
'_symmetry_cell_setting' value 'Monoclinic' changed to 'monoclinic'
according to '/home/saulius/struct/CIF-dictionaries/cif_core.dic'
dictionary named 'cif_core.dic' version 2.4.1 from 2010-06-29.

Automatic conversion script
Id: cif_fix_enum 1527 2010-12-29 10:47:43Z saulius 
;
_cod_original_sg_symbol_H-M 'P 21/c'
_cod_database_code 7100491

loop_
_symmetry_equiv_pos_as_xyz
'x, y, z'
'-x, y+1/2, -z+1/2'
'-x, -y, -z'
'x, -y-1/2, z-1/2'

loop_
_atom_site_label
_atom_site_type_symbol
_atom_site_fract_x
_atom_site_fract_y
_atom_site_fract_z
_atom_site_U_iso_or_equiv
_atom_site_adp_type
_atom_site_occupancy
_atom_site_symmetry_multiplicity
_atom_site_calc_flag
_atom_site_refinement_flags
_atom_site_disorder_assembly
_atom_site_disorder_group
C14 C 0.46469(12) 0.3272(3) 0.65257(11) 0.0571(4) Uani 1 1 d . . .
H14 H 0.4857 0.1973 0.6676 0.069 Uiso 1 1 calc R . .
O1 O 0.28838(9) 0.22593(18) 0.66890(10) 0.0739(4) Uani 1 1 d . . .
C12 C 0.54006(12) 0.4694(3) 0.63405(11) 0.0584(5) Uani 1 1 d . . .
H12 H 0.6122 0.4357 0.6367 0.070 Uiso 1 1 calc R . .
C10 C 0.40156(13) 0.7123(3) 0.60739(12) 0.0603(4) Uani 1 1 d . . .
H10 H 0.3805 0.8420 0.5919 0.072 Uiso 1 1 calc R . .
C13 C 0.58875(13) 0.8111(3) 0.59273(12) 0.0635(5) Uani 1 1 d . . .
C11 C 0.50920(12) 0.6627(3) 0.61139(11) 0.0543(4) Uani 1 1 d . . .
C8 C 0.35747(12) 0.3776(3) 0.64882(11) 0.0551(4) Uani 1 1 d . . .
N1 N 0.65267(13) 0.9275(3) 0.57872(13) 0.0836(5) Uani 1 1 d . . .
C9 C 0.32581(13) 0.5701(3) 0.62626(13) 0.0620(5) Uani 1 1 d . . .
H9 H 0.2536 0.6035 0.6238 0.074 Uiso 1 1 calc R . .
C4 C 0.12441(14) 0.3365(3) 0.73533(14) 0.0645(5) Uani 1 1 d . . .
H4 H 0.1609 0.3669 0.7941 0.077 Uiso 1 1 calc R . .
C5 C 0.17833(13) 0.2640(3) 0.65813(14) 0.0614(5) Uani 1 1 d . . .
C7 C 0.01595(15) 0.2497(3) 0.56276(15) 0.0780(6) Uani 1 1 d . . .
H7 H -0.0202 0.2208 0.5036 0.094 Uiso 1 1 calc R . .
C2 C -0.04067(14) 0.3218(3) 0.63903(15) 0.0665(5) Uani 1 1 d . . .
C3 C 0.01520(14) 0.3642(3) 0.72500(14) 0.0676(5) Uani 1 1 d . . .
H3 H -0.0214 0.4128 0.7777 0.081 Uiso 1 1 calc R . .
C6 C 0.12541(15) 0.2189(3) 0.57151(14) 0.0743(5) Uani 1 1 d . . .
H6 H 0.1622 0.1683 0.5193 0.089 Uiso 1 1 calc R . .
C1 C -0.16063(15) 0.3525(4) 0.62940(19) 0.0930(7) Uani 1 1 d . . .
H1A H -0.1892 0.3585 0.6933 0.139 Uiso 1 1 calc R . .
H1B H -0.1928 0.2434 0.5935 0.139 Uiso 1 1 calc R . .
H1C H -0.1758 0.4751 0.5953 0.139 Uiso 1 1 calc R . .

loop_
_atom_site_aniso_label
_atom_site_aniso_U_11
_atom_site_aniso_U_22
_atom_site_aniso_U_33
_atom_site_aniso_U_23
_atom_site_aniso_U_13
_atom_site_aniso_U_12
C14 0.0516(9) 0.0593(10) 0.0602(9) 0.0011(8) 0.0006(7) 0.0076(8)
O1 0.0499(7) 0.0589(8) 0.1131(10) 0.0145(7) 0.0049(6) -0.0009(6)
C12 0.0426(8) 0.0756(12) 0.0570(9) -0.0037(8) 0.0008(7) 0.0050(8)
C10 0.0546(9) 0.0567(10) 0.0691(10) 0.0049(8) -0.0041(8) 0.0000(8)
C13 0.0530(10) 0.0742(12) 0.0632(10) -0.0021(9) 0.0011(8) -0.0078(9)
C11 0.0478(9) 0.0656(11) 0.0493(8) -0.0032(7) -0.0006(7) -0.0053(8)
C8 0.0481(9) 0.0570(10) 0.0600(9) 0.0016(7) 0.0015(7) -0.0016(8)
N1 0.0663(10) 0.0889(13) 0.0956(12) 0.0034(10) 0.0036(9) -0.0203(9)
C9 0.0435(8) 0.0634(11) 0.0785(11) 0.0075(9) -0.0025(8) 0.0022(8)
C4 0.0579(10) 0.0551(10) 0.0796(12) -0.0057(9) -0.0056(9) -0.0037(8)
C5 0.0482(9) 0.0516(10) 0.0845(12) 0.0051(9) 0.0027(8) -0.0049(8)
C7 0.0708(12) 0.0810(14) 0.0806(13) -0.0029(10) -0.0146(10) -0.0077(11)
C2 0.0516(10) 0.0519(10) 0.0953(13) 0.0033(9) -0.0039(9) -0.0068(8)
C3 0.0580(10) 0.0575(11) 0.0876(13) -0.0061(9) 0.0053(9) 0.0000(9)
C6 0.0715(12) 0.0766(13) 0.0754(12) -0.0027(10) 0.0096(10) -0.0031(10)
C1 0.0554(11) 0.0831(15) 0.139(2) 0.0046(13) -0.0125(12) -0.0039(11)

loop_
_geom_bond_atom_site_label_1
_geom_bond_atom_site_label_2
_geom_bond_distance
_geom_bond_site_symmetry_2
_geom_bond_publ_flag
C14 C12 1.372(2) . ?
C14 C8 1.383(2) . ?
C14 H14 0.9300 . ?
O1 C8 1.3702(19) . ?
O1 C5 1.402(2) . ?
C12 C11 1.384(3) . ?
C12 H12 0.9300 . ?
C10 C9 1.377(2) . ?
C10 C11 1.387(2) . ?
C10 H10 0.9300 . ?
C13 N1 1.140(2) . ?
C13 C11 1.438(2) . ?
C8 C9 1.381(2) . ?
C9 H9 0.9300 . ?
C4 C5 1.367(3) . ?
C4 C3 1.381(2) . ?
C4 H4 0.9300 . ?
C5 C6 1.366(3) . ?
C7 C2 1.374(3) . ?
C7 C6 1.386(3) . ?
C7 H7 0.9300 . ?
C2 C3 1.372(3) . ?
C2 C1 1.516(2) . ?
C3 H3 0.9300 . ?
C6 H6 0.9300 . ?
C1 H1A 0.9600 . ?
C1 H1B 0.9600 . ?
C1 H1C 0.9600 . ?

loop_
_cod_related_entry_id
_cod_related_entry_database
_cod_related_entry_code
1 ChemSpider 3262112
